data_7709284
loop_
_publ_author_name
'Tran, Hoang-Van'
'Haghdoost, Mohammad Mehdi'
'Poulet, Sylvain'
'Tcherkawsky, Paul'
'Castonguay, Annie'

_publ_section_title
;
 Exploiting exo and endo furan-maleimide Diels--Alder linkages for the
 functionalization of organoruthenium complexes
;
_journal_name_full 'Dalton Transactions'
_journal_paper_doi 10.1039/D1DT02766B
_journal_year 2022
_chemical_formula_moiety 'C20 H20 Cl N4 O2 Ru, B F4'
_chemical_formula_sum 'C20 H20 B Cl F4 N4 O2 Ru'
_chemical_formula_weight 571.73
_chemical_name_systematic 3
_space_group_crystal_system triclinic
_space_group_IT_number 2
_space_group_name_Hall '-P 1'
_space_group_name_H-M_alt 'P -1'
_atom_sites_solution_hydrogens geom
_atom_sites_solution_primary dual
_audit_block_doi 10.5517/ccdc.csd.cc28hrj2
_audit_creation_date 2021-03-30
_audit_creation_method
;
Olex2 1.3
(compiled 2020.11.12 svn.r5f609507 for OlexSys, GUI svn.r6272)
;
_audit_update_record
;
2021-07-30 deposited with the CCDC.	2021-10-13 downloaded from the CCDC.
;
_cell_angle_alpha 82.575(2)
_cell_angle_beta 78.701(2)
_cell_angle_gamma 63.4030(10)
_cell_formula_units_Z 2
_cell_length_a 9.0308(4)
_cell_length_b 9.5157(4)
_cell_length_c 14.3909(7)
_cell_measurement_reflns_used 9809
_cell_measurement_temperature 150
_cell_measurement_theta_max 60.681
_cell_measurement_theta_min 6.646
_cell_volume 1083.16(9)
_computing_cell_refinement
;
SAINT (2020) V8.40B; Integration Software for Single Crystal Data.
Bruker AXS Inc., Madison, WI 53719-1173.
;
_computing_data_collection
;
APEX 3 (2019) Bruker AXS Inc., Madison, WI 53719-1173.
;
_computing_data_reduction
;
SAINT (2020) V8.40B; Integration Software for Single Crystal Data.
Bruker AXS Inc., Madison, WI 53719-1173.
;
_computing_molecular_graphics 'Olex2 1.3 (Dolomanov et al., 2009)'
_computing_publication_material 'Olex2 1.3 (Dolomanov et al., 2009)'
_computing_structure_refinement 'XL  (Sheldrick, 2008)'
_computing_structure_solution 'SHELXT 2018/2 (Sheldrick, 2018)'
_diffrn_ambient_temperature 150
_diffrn_detector 'CMOS Area detector'
_diffrn_detector_area_resol_mean 10.42
_diffrn_detector_type 'Bruker CMOS Photon III '
_diffrn_measured_fraction_theta_full 0.961
_diffrn_measured_fraction_theta_max 0.968
_diffrn_measurement_device 'k-geometry diffractometer'
_diffrn_measurement_device_type 'Bruker Venture Metaljet'
_diffrn_measurement_method '\w and \f scans'
_diffrn_radiation_collimation 'Focusing mirrors'
_diffrn_radiation_monochromator 'Helios MX Mirror Optics'
_diffrn_radiation_probe x-ray
_diffrn_radiation_type 'Ga K\a'
_diffrn_radiation_wavelength 1.34139
_diffrn_reflns_av_R_equivalents 0.0349
_diffrn_reflns_av_unetI/netI 0.0232
_diffrn_reflns_Laue_measured_fraction_full 0.961
_diffrn_reflns_Laue_measured_fraction_max 0.968
_diffrn_reflns_limit_h_max 11
_diffrn_reflns_limit_h_min -11
_diffrn_reflns_limit_k_max 12
_diffrn_reflns_limit_k_min -11
_diffrn_reflns_limit_l_max 18
_diffrn_reflns_limit_l_min -18
_diffrn_reflns_number 34010
_diffrn_reflns_point_group_measured_fraction_full 0.961
_diffrn_reflns_point_group_measured_fraction_max 0.968
_diffrn_reflns_theta_full 53.594
_diffrn_reflns_theta_max 60.649
_diffrn_reflns_theta_min 2.727
_diffrn_source 'Metal Jet'
_diffrn_source_current 2.86
_diffrn_source_power 0.199914
_diffrn_source_target Ga
_diffrn_source_type 'Gallium Liquid Metal Jet Source'
_diffrn_source_voltage 69.9
_exptl_absorpt_coefficient_mu 5.079
_exptl_absorpt_correction_T_max 0.3107
_exptl_absorpt_correction_T_min 0.1794
_exptl_absorpt_correction_type multi-scan
_exptl_absorpt_process_details
;
SADABS-2016/2 (Bruker,2016/2) was used for absorption correction.
wR2(int) was 0.1077 before and 0.0536 after correction.
The Ratio of minimum to maximum transmission is 0.5774.
The \l/2 correction factor is Not present.
;
_exptl_crystal_colour 'clear light orange'
_exptl_crystal_colour_lustre clear
_exptl_crystal_colour_modifier light
_exptl_crystal_colour_primary orange
_exptl_crystal_density_diffrn 1.753
_exptl_crystal_description Block
_exptl_crystal_F_000 572
_exptl_crystal_recrystallization_method 'crystallized from dichloromethane'
_exptl_crystal_size_max 0.38
_exptl_crystal_size_mid 0.22
_exptl_crystal_size_min 0.2
_refine_diff_density_max 0.875
_refine_diff_density_min -0.563
_refine_diff_density_rms 0.066
_refine_ls_extinction_method none
_refine_ls_goodness_of_fit_ref 1.100
_refine_ls_hydrogen_treatment constr
_refine_ls_matrix_type full
_refine_ls_number_parameters 335
_refine_ls_number_reflns 4812
_refine_ls_number_restraints 64
_refine_ls_restrained_S_all 1.122
_refine_ls_R_factor_all 0.0247
_refine_ls_R_factor_gt 0.0246
_refine_ls_shift/su_max 0.002
_refine_ls_shift/su_mean 0.000
_refine_ls_structure_factor_coef Fsqd
_refine_ls_weighting_details 'w=1/[\s^2^(Fo^2^)+(0.0252P)^2^+0.9736P] where P=(Fo^2^+2Fc^2^)/3'
_refine_ls_weighting_scheme calc
_refine_ls_wR_factor_gt 0.0643
_refine_ls_wR_factor_ref 0.0643
_reflns_Friedel_coverage 0.000
_reflns_number_gt 4793
_reflns_number_total 4812
_reflns_threshold_expression 'I > 2\s(I)'
_cod_data_source_file d1dt02766b2.cif
_cod_data_source_block 3
_cod_depositor_comments
;
The following automatic conversions were performed:

data item '_diffrn_radiation_probe' value 'X-ray' was changed to
'x-ray' in accordance with the
/home/data/users/saulius/crontab/automatic-downloads/rss-feeds/RSC/lib/dictionaries/cif_core.dic
dictionary named 'cif_core.dic' version 2.4.2 last updated on
2011-04-26.

Automatic conversion script
Id: cif_fix_values 7556 2019-12-06 15:28:31Z antanas 
;
_cod_database_code 7709284
_shelx_shelxl_version_number 2018/3
_shelx_space_group_comment
;
The symmetry employed for this shelxl refinement is uniquely defined
by the following loop, which should always be used as a source of
symmetry information in preference to the above space-group names.
They are only intended as comments.
;
_shelx_estimated_absorpt_t_max 0.430
_shelx_estimated_absorpt_t_min 0.248
_olex2_refinement_description
;
1. Fixed Uiso
 At 1.2 times of:
  All C(H) groups, All C(H,H) groups
2. Restrained distances
 B1-F1A \\sim B1-F1B \\sim B1-F2A \\sim B1-F2B \\sim B1-F3A \\sim B1-F3B \\sim
B1-F4A \\sim B1-F4B
 with sigma of 0.02
 F1A-F2A \\sim F2A-F3A \\sim F3A-F4A \\sim F4A-F1A
 with sigma of 0.005
 F1B-F2B \\sim F2B-F3B \\sim F3B-F4B \\sim F4B-F1B
 with sigma of 0.005
3. Uiso/Uaniso restraints and constraints
F1A \\sim F2A \\sim F3A \\sim F4A \\sim F1B \\sim F2B \\sim F3B \\sim F4B:
within 1.7A with sigma of 0.002 and sigma for terminal atoms of 0.02 within 1.7A
4. Others
 Sof(F1B)=Sof(F2B)=Sof(F3B)=Sof(F4B)=1-FVAR(1)
 Sof(F1A)=Sof(F2A)=Sof(F3A)=Sof(F4A)=FVAR(1)
5.a Secondary CH2 refined with riding coordinates:
 C3(H3A,H3B), C14(H14A,H14B), C15(H15A,H15B)
5.b Aromatic/amide H refined with riding coordinates:
 C1A(H1A), C2A(H2A), C3A(H3AA), C4A(H4A), C5(H5), C5A(H5A), C6(H6), C6A(H6A),
 C7(H7), C8(H8), C13(H13), C17(H17), C18(H18), C19(H19)
;
_olex2_date_sample_submission 2021-03-29
_olex2_exptl_crystal_mounting_method 'mounted on a cryoloop'
_olex2_submission_original_sample_id 'Ru-Cplx Furan-BF4 (ex Sm12)'
_olex2_submission_special_instructions 'No special instructions were received'

loop_
_space_group_symop_operation_xyz
'x, y, z'
'-x, -y, -z'

loop_
_atom_site_label
_atom_site_type_symbol
_atom_site_fract_x
_atom_site_fract_y
_atom_site_fract_z
_atom_site_U_iso_or_equiv
_atom_site_adp_type
_atom_site_occupancy
_atom_site_site_symmetry_order
_atom_site_calc_flag
_atom_site_refinement_flags_posn
_atom_site_refinement_flags_adp
_atom_site_refinement_flags_occupancy
_atom_site_disorder_assembly
_atom_site_disorder_group
Ru1A Ru 0.35224(2) 1.00089(2) 0.70364(2) 0.02263(6) Uani 1 1 d . . . . .
Cl1 Cl 0.17695(7) 1.04096(6) 0.58910(4) 0.03384(11) Uani 1 1 d . . . . .
O1 O 0.74366(18) 0.44474(16) 0.49632(11) 0.0317(3) Uani 1 1 d . . . . .
O2 O 0.9215(2) 0.37474(19) 0.27379(11) 0.0370(3) Uani 1 1 d . . . . .
N1 N 0.4353(2) 0.76054(18) 0.69019(11) 0.0246(3) Uani 1 1 d . . . . .
N2 N 0.4170(2) 0.66392(18) 0.76289(12) 0.0259(3) Uani 1 1 d . . . . .
N9 N 0.1510(2) 0.9842(2) 0.80243(12) 0.0297(3) Uani 1 1 d . . . . .
N11 N 0.5171(2) 0.67885(18) 0.61456(12) 0.0262(3) Uani 1 1 d . . . . .
C1A C 0.5866(3) 0.9635(2) 0.74767(16) 0.0312(4) Uani 1 1 d . . . . .
H1A H 0.668291 0.871275 0.774101 0.037 Uiso 1 1 calc R U . . .
C2A C 0.6011(3) 0.9920(3) 0.64692(16) 0.0323(4) Uani 1 1 d . . . . .
H2A H 0.693096 0.919863 0.606536 0.039 Uiso 1 1 calc R U . . .
C3 C 0.3399(3) 0.7232(2) 0.85776(14) 0.0306(4) Uani 1 1 d . . . . .
H3A H 0.410913 0.761599 0.880907 0.037 Uiso 1 1 calc R U . . .
H3B H 0.334129 0.636134 0.901725 0.037 Uiso 1 1 calc R U . . .
C3A C 0.4791(3) 1.1267(3) 0.60813(16) 0.0337(4) Uani 1 1 d . . . . .
H3AA H 0.488063 1.145931 0.541291 0.040 Uiso 1 1 calc R U . . .
C4 C 0.1664(3) 0.8546(2) 0.85818(14) 0.0303(4) Uani 1 1 d . . . . .
C4A C 0.3416(3) 1.2349(2) 0.66877(17) 0.0353(5) Uani 1 1 d . . . . .
H4A H 0.258028 1.325491 0.642325 0.042 Uiso 1 1 calc R U . . .
C5 C 0.0289(3) 0.8437(3) 0.91616(16) 0.0394(5) Uani 1 1 d . . . . .
H5 H 0.042397 0.750372 0.953851 0.047 Uiso 1 1 calc R U . . .
C5A C 0.3292(3) 1.2079(2) 0.76744(17) 0.0343(4) Uani 1 1 d . . . . .
H5A H 0.238266 1.281163 0.807756 0.041 Uiso 1 1 calc R U . . .
C6 C -0.1271(3) 0.9696(4) 0.91843(18) 0.0463(6) Uani 1 1 d . . . . .
H6 H -0.222589 0.963942 0.957147 0.056 Uiso 1 1 calc R U . . .
C6A C 0.4526(3) 1.0710(2) 0.80747(15) 0.0313(4) Uani 1 1 d . . . . .
H6A H 0.444003 1.052666 0.874362 0.038 Uiso 1 1 calc R U . . .
C7 C -0.1420(3) 1.1031(4) 0.8638(2) 0.0487(6) Uani 1 1 d . . . . .
H7 H -0.247462 1.192585 0.866081 0.058 Uiso 1 1 calc R U . . .
C8 C -0.0023(3) 1.1065(3) 0.80553(18) 0.0397(5) Uani 1 1 d . . . . .
H8 H -0.014733 1.198201 0.766287 0.048 Uiso 1 1 calc R U . . .
C12 C 0.5535(2) 0.5262(2) 0.64010(14) 0.0263(4) Uani 1 1 d . . . . .
C13 C 0.4895(3) 0.5157(2) 0.73398(15) 0.0283(4) Uani 1 1 d . . . . .
H13 H 0.495073 0.423486 0.770725 0.034 Uiso 1 1 calc R U . . .
C14 C 0.6500(3) 0.3960(2) 0.57279(15) 0.0308(4) Uani 1 1 d . . . . .
H14A H 0.726501 0.301515 0.606298 0.037 Uiso 1 1 calc R U . . .
H14B H 0.571667 0.368201 0.548549 0.037 Uiso 1 1 calc R U . . .
C15 C 0.8631(3) 0.3121(2) 0.44235(16) 0.0338(4) Uani 1 1 d . . . . .
H15A H 0.804137 0.262544 0.417280 0.041 Uiso 1 1 calc R U . . .
H15B H 0.940284 0.232776 0.483456 0.041 Uiso 1 1 calc R U . . .
C16 C 0.9590(3) 0.3666(2) 0.36311(15) 0.0314(4) Uani 1 1 d . . . . .
C17 C 1.0801(3) 0.4155(3) 0.35819(17) 0.0362(5) Uani 1 1 d . . . . .
H17 H 1.128164 0.421816 0.409676 0.043 Uiso 1 1 calc R U . . .
C18 C 1.1215(3) 0.4555(3) 0.26087(17) 0.0361(5) Uani 1 1 d . . . . .
H18 H 1.202363 0.493746 0.234817 0.043 Uiso 1 1 calc R U . . .
C19 C 1.0229(3) 0.4283(3) 0.21291(17) 0.0375(5) Uani 1 1 d . . . . .
H19 H 1.024254 0.444228 0.146263 0.045 Uiso 1 1 calc R U . . .
B1 B 0.3302(3) 0.3431(3) 0.99653(16) 0.0332(5) Uani 1 1 d D . . . .
F1A F 0.2943(7) 0.4713(4) 1.0460(3) 0.0599(11) Uani 0.810(13) 1 d D U P A 1
F2A F 0.4464(5) 0.3351(4) 0.9157(2) 0.0425(7) Uani 0.810(13) 1 d D U P A 1
F3A F 0.3953(6) 0.2053(5) 1.0516(3) 0.0583(11) Uani 0.810(13) 1 d D U P A 1
F4A F 0.1854(3) 0.3534(5) 0.96968(16) 0.0540(10) Uani 0.810(13) 1 d D U P A 1
F1B F 0.4787(17) 0.312(2) 0.9364(14) 0.065(5) Uani 0.190(13) 1 d D U P A 2
F2B F 0.209(2) 0.430(2) 0.9458(13) 0.083(6) Uani 0.190(13) 1 d D U P A 2
F3B F 0.326(2) 0.4469(18) 1.0585(12) 0.069(5) Uani 0.190(13) 1 d D U P A 2
F4B F 0.351(3) 0.2129(15) 1.0481(12) 0.067(5) Uani 0.190(13) 1 d D U P A 2

loop_
_atom_site_aniso_label
_atom_site_aniso_U_11
_atom_site_aniso_U_22
_atom_site_aniso_U_33
_atom_site_aniso_U_23
_atom_site_aniso_U_13
_atom_site_aniso_U_12
Ru1A 0.02619(9) 0.01810(8) 0.02414(9) 0.00133(5) -0.00573(5) -0.01000(6)
Cl1 0.0390(3) 0.0320(2) 0.0339(2) 0.00407(18) -0.0157(2) -0.0158(2)
O1 0.0328(7) 0.0248(6) 0.0364(8) -0.0050(6) -0.0001(6) -0.0126(6)
O2 0.0364(8) 0.0396(8) 0.0376(8) -0.0066(6) -0.0105(6) -0.0156(7)
N1 0.0291(8) 0.0220(7) 0.0249(7) 0.0022(6) -0.0055(6) -0.0133(6)
N2 0.0314(8) 0.0219(7) 0.0259(8) 0.0033(6) -0.0053(6) -0.0137(6)
N9 0.0275(8) 0.0302(8) 0.0304(8) -0.0030(7) -0.0033(7) -0.0119(7)
N11 0.0291(8) 0.0226(7) 0.0273(8) -0.0001(6) -0.0048(6) -0.0116(6)
C1A 0.0316(10) 0.0275(9) 0.0385(11) 0.0025(8) -0.0113(8) -0.0151(8)
C2A 0.0330(10) 0.0323(10) 0.0360(11) -0.0026(8) -0.0012(8) -0.0195(8)
C3 0.0412(11) 0.0280(9) 0.0240(9) 0.0023(7) -0.0044(8) -0.0175(8)
C3A 0.0472(12) 0.0328(10) 0.0318(10) 0.0056(8) -0.0079(9) -0.0280(9)
C4 0.0368(10) 0.0338(10) 0.0261(9) -0.0048(7) -0.0026(8) -0.0204(9)
C4A 0.0442(12) 0.0195(9) 0.0470(12) 0.0068(8) -0.0178(10) -0.0160(8)
C5 0.0483(13) 0.0487(13) 0.0317(11) -0.0096(9) 0.0049(9) -0.0328(11)
C5A 0.0394(11) 0.0225(9) 0.0427(12) -0.0081(8) -0.0071(9) -0.0131(8)
C6 0.0397(12) 0.0669(17) 0.0421(13) -0.0172(12) 0.0077(10) -0.0337(12)
C6A 0.0407(11) 0.0298(9) 0.0298(10) -0.0012(8) -0.0094(8) -0.0194(9)
C7 0.0279(11) 0.0609(16) 0.0509(14) -0.0149(12) -0.0003(10) -0.0128(11)
C8 0.0319(11) 0.0390(12) 0.0421(12) -0.0039(9) -0.0060(9) -0.0094(9)
C12 0.0274(9) 0.0215(8) 0.0321(9) 0.0004(7) -0.0072(7) -0.0119(7)
C13 0.0323(10) 0.0211(8) 0.0335(10) 0.0026(7) -0.0074(8) -0.0134(7)
C14 0.0362(10) 0.0218(8) 0.0348(10) -0.0017(7) -0.0043(8) -0.0133(8)
C15 0.0314(10) 0.0233(9) 0.0423(11) -0.0047(8) -0.0054(9) -0.0074(8)
C16 0.0263(9) 0.0280(9) 0.0352(10) -0.0067(8) -0.0069(8) -0.0053(8)
C17 0.0272(10) 0.0377(11) 0.0430(12) -0.0105(9) -0.0077(9) -0.0104(8)
C18 0.0280(10) 0.0331(10) 0.0449(12) -0.0070(9) -0.0017(9) -0.0115(8)
C19 0.0359(11) 0.0353(11) 0.0353(11) -0.0058(9) -0.0026(9) -0.0103(9)
B1 0.0374(12) 0.0338(11) 0.0265(11) 0.0026(9) -0.0045(9) -0.0150(10)
F1A 0.081(3) 0.0463(13) 0.0521(16) -0.0172(12) 0.0191(15) -0.0350(16)
F2A 0.0491(14) 0.0436(14) 0.0334(13) 0.0007(10) 0.0053(11) -0.0243(12)
F3A 0.077(2) 0.0593(17) 0.0579(18) 0.0339(14) -0.0392(17) -0.0442(15)
F4A 0.0331(10) 0.083(2) 0.0424(12) -0.0030(11) -0.0085(8) -0.0212(11)
F1B 0.039(6) 0.073(8) 0.047(8) 0.004(6) 0.005(5) 0.001(5)
F2B 0.063(7) 0.077(9) 0.097(10) -0.015(8) -0.043(7) -0.004(7)
F3B 0.045(6) 0.091(11) 0.068(8) -0.039(7) -0.024(6) -0.013(6)
F4B 0.100(11) 0.042(6) 0.057(8) -0.005(5) 0.021(8) -0.041(6)

loop_
_atom_type_symbol
_atom_type_description
_atom_type_scat_dispersion_real
_atom_type_scat_dispersion_imag
_atom_type_scat_source
C C 0.0137 0.0067 'International Tables Vol C Tables 4.2.6.8 and 6.1.1.4'
H H 0.0000 0.0000 'International Tables Vol C Tables 4.2.6.8 and 6.1.1.4'
B B 0.0070 0.0029 'International Tables Vol C Tables 4.2.6.8 and 6.1.1.4'
Cl Cl 0.3281 0.5435 'International Tables Vol C Tables 4.2.6.8 and 6.1.1.4'
F F 0.0583 0.0400 'International Tables Vol C Tables 4.2.6.8 and 6.1.1.4'
N N 0.0241 0.0134 'International Tables Vol C Tables 4.2.6.8 and 6.1.1.4'
O O 0.0389 0.0241 'International Tables Vol C Tables 4.2.6.8 and 6.1.1.4'
Ru Ru -0.0760 2.5955 'International Tables Vol C Tables 4.2.6.8 and 6.1.1.4'

loop_
_geom_angle_atom_site_label_1
_geom_angle_atom_site_label_2
_geom_angle_atom_site_label_3
_geom_angle
_geom_angle_site_symmetry_1
_geom_angle_site_symmetry_3
_geom_angle_publ_flag
N1 Ru1A Cl1 86.50(5) . . ?
N1 Ru1A N9 84.91(6) . . ?
N1 Ru1A C1A 92.17(7) . . ?
N1 Ru1A C2A 93.17(7) . . ?
N1 Ru1A C3A 119.46(8) . . ?
N1 Ru1A C4A 157.33(8) . . ?
N1 Ru1A C5A 155.09(8) . . ?
N1 Ru1A C6A 117.44(7) . . ?
N9 Ru1A Cl1 84.06(5) . . ?
N9 Ru1A C1A 121.88(7) . . ?
N9 Ru1A C2A 159.83(8) . . ?
N9 Ru1A C3A 154.62(8) . . ?
N9 Ru1A C4A 117.23(8) . . ?
N9 Ru1A C5A 93.20(8) . . ?
N9 Ru1A C6A 95.19(7) . . ?
C1A Ru1A Cl1 153.84(6) . . ?
C1A Ru1A C2A 38.02(8) . . ?
C1A Ru1A C3A 67.86(8) . . ?
C1A Ru1A C6A 37.24(8) . . ?
C2A Ru1A Cl1 115.91(6) . . ?
C3A Ru1A Cl1 90.12(6) . . ?
C3A Ru1A C2A 37.12(8) . . ?
C3A Ru1A C6A 80.28(8) . . ?
C4A Ru1A Cl1 90.86(6) . . ?
C4A Ru1A C1A 80.41(8) . . ?
C4A Ru1A C2A 67.82(8) . . ?
C4A Ru1A C3A 37.96(9) . . ?
C4A Ru1A C5A 37.41(9) . . ?
C4A Ru1A C6A 68.04(8) . . ?
C5A Ru1A Cl1 118.07(6) . . ?
C5A Ru1A C1A 67.77(8) . . ?
C5A Ru1A C2A 80.13(8) . . ?
C5A Ru1A C3A 67.86(9) . . ?
C5A Ru1A C6A 37.89(8) . . ?
C6A Ru1A Cl1 155.95(6) . . ?
C6A Ru1A C2A 67.87(8) . . ?
C14 O1 C15 110.13(15) . . ?
C19 O2 C16 106.84(17) . . ?
N2 N1 Ru1A 122.79(12) . . ?
N11 N1 Ru1A 127.78(12) . . ?
N11 N1 N2 109.36(15) . . ?
N1 N2 C3 120.63(15) . . ?
N1 N2 C13 109.32(16) . . ?
C13 N2 C3 129.86(16) . . ?
C4 N9 Ru1A 123.55(14) . . ?
C4 N9 C8 118.16(19) . . ?
C8 N9 Ru1A 118.19(15) . . ?
N1 N11 C12 107.25(16) . . ?
Ru1A C1A H1A 129.5 . . ?
C2A C1A Ru1A 71.43(12) . . ?
C2A C1A H1A 119.9 . . ?
C6A C1A Ru1A 71.61(12) . . ?
C6A C1A H1A 119.9 . . ?
C6A C1A C2A 120.27(19) . . ?
Ru1A C2A H2A 130.8 . . ?
C1A C2A Ru1A 70.55(12) . . ?
C1A C2A H2A 120.1 . . ?
C3A C2A Ru1A 71.15(12) . . ?
C3A C2A C1A 119.7(2) . . ?
C3A C2A H2A 120.1 . . ?
N2 C3 H3A 109.2 . . ?
N2 C3 H3B 109.2 . . ?
N2 C3 C4 111.87(17) . . ?
H3A C3 H3B 107.9 . . ?
C4 C3 H3A 109.2 . . ?
C4 C3 H3B 109.2 . . ?
Ru1A C3A H3AA 130.4 . . ?
C2A C3A Ru1A 71.73(12) . . ?
C2A C3A H3AA 120.0 . . ?
C2A C3A C4A 120.1(2) . . ?
C4A C3A Ru1A 70.47(12) . . ?
C4A C3A H3AA 120.0 . . ?
N9 C4 C3 117.27(18) . . ?
N9 C4 C5 121.8(2) . . ?
C5 C4 C3 120.9(2) . . ?
Ru1A C4A H4A 129.2 . . ?
C3A C4A Ru1A 71.57(11) . . ?
C3A C4A H4A 120.0 . . ?
C5A C4A Ru1A 71.61(11) . . ?
C5A C4A C3A 120.1(2) . . ?
C5A C4A H4A 120.0 . . ?
C4 C5 H5 120.3 . . ?
C6 C5 C4 119.4(2) . . ?
C6 C5 H5 120.3 . . ?
Ru1A C5A H5A 130.4 . . ?
C4A C5A Ru1A 70.98(12) . . ?
C4A C5A H5A 119.9 . . ?
C4A C5A C6A 120.2(2) . . ?
C6A C5A Ru1A 71.37(11) . . ?
C6A C5A H5A 119.9 . . ?
C5 C6 H6 120.6 . . ?
C7 C6 C5 118.8(2) . . ?
C7 C6 H6 120.6 . . ?
Ru1A C6A H6A 130.5 . . ?
C1A C6A Ru1A 71.15(12) . . ?
C1A C6A C5A 119.6(2) . . ?
C1A C6A H6A 120.2 . . ?
C5A C6A Ru1A 70.74(12) . . ?
C5A C6A H6A 120.2 . . ?
C6 C7 H7 120.2 . . ?
C6 C7 C8 119.5(2) . . ?
C8 C7 H7 120.2 . . ?
N9 C8 C7 122.3(2) . . ?
N9 C8 H8 118.9 . . ?
C7 C8 H8 118.9 . . ?
N11 C12 C13 108.84(17) . . ?
N11 C12 C14 122.95(18) . . ?
C13 C12 C14 128.20(17) . . ?
N2 C13 C12 105.22(16) . . ?
N2 C13 H13 127.4 . . ?
C12 C13 H13 127.4 . . ?
O1 C14 C12 109.60(16) . . ?
O1 C14 H14A 109.8 . . ?
O1 C14 H14B 109.8 . . ?
C12 C14 H14A 109.8 . . ?
C12 C14 H14B 109.8 . . ?
H14A C14 H14B 108.2 . . ?
O1 C15 H15A 109.9 . . ?
O1 C15 H15B 109.9 . . ?
O1 C15 C16 108.87(17) . . ?
H15A C15 H15B 108.3 . . ?
C16 C15 H15A 109.9 . . ?
C16 C15 H15B 109.9 . . ?
O2 C16 C15 117.01(19) . . ?
C17 C16 O2 109.6(2) . . ?
C17 C16 C15 133.4(2) . . ?
C16 C17 H17 126.6 . . ?
C16 C17 C18 106.8(2) . . ?
C18 C17 H17 126.6 . . ?
C17 C18 H18 126.8 . . ?
C19 C18 C17 106.5(2) . . ?
C19 C18 H18 126.8 . . ?
O2 C19 H19 124.8 . . ?
C18 C19 O2 110.3(2) . . ?
C18 C19 H19 124.8 . . ?
F1A B1 F2A 109.8(2) . . ?
F1A B1 F3A 111.0(3) . . ?
F1A B1 F4A 110.5(3) . . ?
F2A B1 F4A 109.0(2) . . ?
F3A B1 F2A 108.9(3) . . ?
F3A B1 F4A 107.6(3) . . ?
F1B B1 F3B 102.4(13) . . ?
F2B B1 F1B 106.2(7) . . ?
F2B B1 F3B 105.0(7) . . ?
F4B B1 F1B 106.9(7) . . ?
F4B B1 F2B 128.4(13) . . ?
F4B B1 F3B 105.3(7) . . ?

loop_
_geom_bond_atom_site_label_1
_geom_bond_atom_site_label_2
_geom_bond_distance
_geom_bond_site_symmetry_2
_geom_bond_publ_flag
Ru1A Cl1 2.3849(5) . ?
Ru1A N1 2.0863(15) . ?
Ru1A N9 2.1301(17) . ?
Ru1A C1A 2.191(2) . ?
Ru1A C2A 2.203(2) . ?
Ru1A C3A 2.195(2) . ?
Ru1A C4A 2.1810(19) . ?
Ru1A C5A 2.189(2) . ?
Ru1A C6A 2.197(2) . ?
O1 C14 1.413(3) . ?
O1 C15 1.438(2) . ?
O2 C16 1.377(3) . ?
O2 C19 1.362(3) . ?
N1 N2 1.337(2) . ?
N1 N11 1.313(2) . ?
N2 C3 1.464(3) . ?
N2 C13 1.345(2) . ?
N9 C4 1.348(3) . ?
N9 C8 1.349(3) . ?
N11 C12 1.355(2) . ?
C1A H1A 0.9500 . ?
C1A C2A 1.431(3) . ?
C1A C6A 1.401(3) . ?
C2A H2A 0.9500 . ?
C2A C3A 1.400(3) . ?
C3 H3A 0.9900 . ?
C3 H3B 0.9900 . ?
C3 C4 1.504(3) . ?
C3A H3AA 0.9500 . ?
C3A C4A 1.424(3) . ?
C4 C5 1.391(3) . ?
C4A H4A 0.9500 . ?
C4A C5A 1.401(3) . ?
C5 H5 0.9500 . ?
C5 C6 1.379(4) . ?
C5A H5A 0.9500 . ?
C5A C6A 1.424(3) . ?
C6 H6 0.9500 . ?
C6 C7 1.371(4) . ?
C6A H6A 0.9500 . ?
C7 H7 0.9500 . ?
C7 C8 1.382(4) . ?
C8 H8 0.9500 . ?
C12 C13 1.371(3) . ?
C12 C14 1.498(3) . ?
C13 H13 0.9500 . ?
C14 H14A 0.9900 . ?
C14 H14B 0.9900 . ?
C15 H15A 0.9900 . ?
C15 H15B 0.9900 . ?
C15 C16 1.477(3) . ?
C16 C17 1.354(3) . ?
C17 H17 0.9500 . ?
C17 C18 1.425(3) . ?
C18 H18 0.9500 . ?
C18 C19 1.352(3) . ?
C19 H19 0.9500 . ?
B1 F1A 1.371(4) . ?
B1 F2A 1.390(4) . ?
B1 F3A 1.384(4) . ?
B1 F4A 1.394(3) . ?
B1 F1B 1.375(11) . ?
B1 F2B 1.324(10) . ?
B1 F3B 1.399(11) . ?
B1 F4B 1.316(12) . ?

loop_
_geom_torsion_atom_site_label_1
_geom_torsion_atom_site_label_2
_geom_torsion_atom_site_label_3
_geom_torsion_atom_site_label_4
_geom_torsion
_geom_torsion_site_symmetry_1
_geom_torsion_site_symmetry_2
_geom_torsion_site_symmetry_3
_geom_torsion_site_symmetry_4
_geom_torsion_publ_flag
Ru1A N1 N2 C3 -1.6(2) . . . . ?
Ru1A N1 N2 C13 -177.04(13) . . . . ?
Ru1A N1 N11 C12 176.49(13) . . . . ?
Ru1A N9 C4 C3 7.3(2) . . . . ?
Ru1A N9 C4 C5 -174.65(15) . . . . ?
Ru1A N9 C8 C7 176.65(19) . . . . ?
Ru1A C1A C2A C3A 53.41(17) . . . . ?
Ru1A C1A C6A C5A -53.47(17) . . . . ?
Ru1A C2A C3A C4A 53.29(17) . . . . ?
Ru1A C3A C4A C5A 54.74(18) . . . . ?
Ru1A C4A C5A C6A 53.71(18) . . . . ?
Ru1A C5A C6A C1A 53.66(17) . . . . ?
O1 C15 C16 O2 -105.8(2) . . . . ?
O1 C15 C16 C17 72.9(3) . . . . ?
O2 C16 C17 C18 -0.3(2) . . . . ?
N1 N2 C3 C4 57.3(2) . . . . ?
N1 N2 C13 C12 0.2(2) . . . . ?
N1 N11 C12 C13 0.8(2) . . . . ?
N1 N11 C12 C14 -178.68(18) . . . . ?
N2 N1 N11 C12 -0.7(2) . . . . ?
N2 C3 C4 N9 -59.4(2) . . . . ?
N2 C3 C4 C5 122.5(2) . . . . ?
N9 C4 C5 C6 -1.3(3) . . . . ?
N11 N1 N2 C3 175.79(17) . . . . ?
N11 N1 N2 C13 0.3(2) . . . . ?
N11 C12 C13 N2 -0.6(2) . . . . ?
N11 C12 C14 O1 20.9(3) . . . . ?
C1A C2A C3A Ru1A -53.13(17) . . . . ?
C1A C2A C3A C4A 0.2(3) . . . . ?
C2A C1A C6A Ru1A 54.37(17) . . . . ?
C2A C1A C6A C5A 0.9(3) . . . . ?
C2A C3A C4A Ru1A -53.88(17) . . . . ?
C2A C3A C4A C5A 0.9(3) . . . . ?
C3 N2 C13 C12 -174.73(19) . . . . ?
C3 C4 C5 C6 176.7(2) . . . . ?
C3A C4A C5A Ru1A -54.72(18) . . . . ?
C3A C4A C5A C6A -1.0(3) . . . . ?
C4 N9 C8 C7 0.3(3) . . . . ?
C4 C5 C6 C7 -0.6(4) . . . . ?
C4A C5A C6A Ru1A -53.53(18) . . . . ?
C4A C5A C6A C1A 0.1(3) . . . . ?
C5 C6 C7 C8 2.3(4) . . . . ?
C6 C7 C8 N9 -2.2(4) . . . . ?
C6A C1A C2A Ru1A -54.45(17) . . . . ?
C6A C1A C2A C3A -1.0(3) . . . . ?
C8 N9 C4 C3 -176.62(19) . . . . ?
C8 N9 C4 C5 1.4(3) . . . . ?
C13 N2 C3 C4 -128.2(2) . . . . ?
C13 C12 C14 O1 -158.5(2) . . . . ?
C14 O1 C15 C16 -179.96(17) . . . . ?
C14 C12 C13 N2 178.86(19) . . . . ?
C15 O1 C14 C12 167.78(17) . . . . ?
C15 C16 C17 C18 -179.1(2) . . . . ?
C16 O2 C19 C18 -0.6(2) . . . . ?
C16 C17 C18 C19 0.0(2) . . . . ?
C17 C18 C19 O2 0.4(3) . . . . ?
C19 O2 C16 C15 179.57(18) . . . . ?
C19 O2 C16 C17 0.6(2) . . . . ?
